data_7030174
loop_
_publ_author_name
'Das, Shyamal'
'Saha, Debasish'
'Mardanya, Sourav'
'Baitalik, Sujoy'

_publ_section_title
;
 A combined experimental and DFT/TDDFT investigation of structural,
 electronic, and pH-induced tuning of photophysical and redox properties
 of osmium(II) mixed-chelates derived from imidazole-4,5-dicarboxylic acid
 and 2,2'-bipyridine.
;
_journal_issue 39
_journal_name_full 'Dalton transactions (Cambridge, England : 2003)'
_journal_page_first 12296
_journal_page_last 12310
_journal_paper_doi 10.1039/c2dt31321a
_journal_volume 41
_journal_year 2012
_chemical_formula_sum 'C25 H19 Cl N6 O9 Os'
_chemical_formula_weight 773.11
_chemical_name_systematic
;
?
;
_space_group_IT_number 14
_symmetry_cell_setting monoclinic
_symmetry_space_group_name_Hall '-P 2ybc'
_symmetry_space_group_name_H-M 'P 1 21/c 1'
_atom_sites_solution_hydrogens geom
_atom_sites_solution_primary direct
_atom_sites_solution_secondary difmap
_audit_creation_method SHELXL-97
_cell_angle_alpha 90.00
_cell_angle_beta 114.6790(10)
_cell_angle_gamma 90.00
_cell_formula_units_Z 4
_cell_length_a 15.5762(5)
_cell_length_b 12.8823(4)
_cell_length_c 15.1334(4)
_cell_measurement_reflns_used 9835
_cell_measurement_temperature 293(2)
_cell_measurement_theta_max 28.26
_cell_measurement_theta_min 2.17
_cell_volume 2759.27(14)
_computing_cell_refinement 'Bruker SAINT'
_computing_data_collection 'Bruker APEX2'
_computing_data_reduction 'Bruker SAINT'
_computing_molecular_graphics 'Bruker SHELXTL'
_computing_publication_material 'Bruker SHELXTL'
_computing_structure_refinement 'SHELXL-97 (Sheldrick, 2008)'
_computing_structure_solution 'SHELXS-97 (Sheldrick, 2008)'
_diffrn_ambient_temperature 293(2)
_diffrn_measured_fraction_theta_full 0.996
_diffrn_measured_fraction_theta_max 0.996
_diffrn_measurement_device_type 'Bruker APEX-II CCD'
_diffrn_measurement_method '\f and \w scans'
_diffrn_radiation_monochromator graphite
_diffrn_radiation_source 'fine-focus sealed tube'
_diffrn_radiation_type MoK\a
_diffrn_radiation_wavelength 0.71073
_diffrn_reflns_av_R_equivalents 0.0408
_diffrn_reflns_av_sigmaI/netI 0.0303
_diffrn_reflns_limit_h_max 20
_diffrn_reflns_limit_h_min -20
_diffrn_reflns_limit_k_max 17
_diffrn_reflns_limit_k_min -17
_diffrn_reflns_limit_l_max 20
_diffrn_reflns_limit_l_min -20
_diffrn_reflns_number 44998
_diffrn_reflns_theta_full 28.41
_diffrn_reflns_theta_max 28.41
_diffrn_reflns_theta_min 1.44
_exptl_absorpt_coefficient_mu 4.782
_exptl_absorpt_correction_T_max 0.3811
_exptl_absorpt_correction_T_min 0.2274
_exptl_absorpt_correction_type multi-scan
_exptl_absorpt_process_details 'SADABS (Sheldrick, 1997)'
_exptl_crystal_colour black
_exptl_crystal_density_diffrn 1.861
_exptl_crystal_density_method 'not measured'
_exptl_crystal_description diamond
_exptl_crystal_F_000 1504
_exptl_crystal_size_max 0.44
_exptl_crystal_size_mid 0.36
_exptl_crystal_size_min 0.25
_platon_squeeze_details
;
;
_refine_diff_density_max 1.902
_refine_diff_density_min -1.582
_refine_diff_density_rms 0.126
_refine_ls_extinction_method none
_refine_ls_goodness_of_fit_ref 0.814
_refine_ls_hydrogen_treatment constr
_refine_ls_matrix_type full
_refine_ls_number_parameters 374
_refine_ls_number_reflns 6891
_refine_ls_number_restraints 0
_refine_ls_restrained_S_all 0.814
_refine_ls_R_factor_all 0.0416
_refine_ls_R_factor_gt 0.0319
_refine_ls_shift/su_max 0.001
_refine_ls_shift/su_mean 0.000
_refine_ls_structure_factor_coef Fsqd
_refine_ls_weighting_details 'calc w=1/[\s^2^(Fo^2^)+(0.1000P)^2^+0.0000P] where P=(Fo^2^+2Fc^2^)/3'
_refine_ls_weighting_scheme calc
_refine_ls_wR_factor_gt 0.0997
_refine_ls_wR_factor_ref 0.1069
_reflns_number_gt 5486
_reflns_number_total 6891
_reflns_threshold_expression >2sigma(I)
_cod_data_source_file c2dt31321a.txt
_cod_data_source_block Os_protonated
_cod_depositor_comments
;
The following automatic conversions were performed:

'_symmetry_cell_setting' value 'Monoclinic' changed to 'monoclinic'
according to
/usr/data/users/saulius/automatic-downloads/retrospective/RSC/lib/dictionaries/cif_core.dic
dictionary named 'cif_core.dic' version 2.4.2 from 2011-04-26.

Automatic conversion script
Id: cif_fix_values 2281 2013-09-26 08:29:07Z andrius 
;
_cod_original_cell_volume 2759.26(14)
_cod_original_sg_symbol_H-M 'P2(1)/c '
_cod_database_code 7030174

loop_
_symmetry_equiv_pos_as_xyz
'x, y, z'
'-x, y+1/2, -z+1/2'
'-x, -y, -z'
'x, -y-1/2, z-1/2'

loop_
_atom_site_label
_atom_site_type_symbol
_atom_site_fract_x
_atom_site_fract_y
_atom_site_fract_z
_atom_site_U_iso_or_equiv
_atom_site_adp_type
_atom_site_occupancy
_atom_site_symmetry_multiplicity
_atom_site_calc_flag
_atom_site_refinement_flags
Os01 Os 0.709955(9) 0.125985(11) 0.917107(9) 0.02846(8) Uani 1 1 d .
C15 C 0.5142(3) 0.1785(4) 0.8676(3) 0.0432(9) Uani 1 1 d .
C16 C 0.5176(3) 0.0670(3) 0.8814(3) 0.0405(9) Uani 1 1 d .
C10 C 0.8686(3) -0.0248(3) 1.0276(3) 0.0431(9) Uani 1 1 d .
H1 H 0.8631 -0.0006 1.0829 0.052 Uiso 1 1 calc R
N2 N 0.8128(2) 0.0175(2) 0.9417(2) 0.0322(7) Uani 1 1 d .
N5 N 0.8095(2) 0.2435(2) 0.9453(2) 0.0300(6) Uani 1 1 d .
O1 O 1.0128(2) 0.4936(2) 1.1257(2) 0.0580(8) Uani 1 1 d .
O3 O 0.8413(2) 0.2550(2) 1.19231(19) 0.0477(7) Uani 1 1 d .
O4 O 0.7475(2) 0.1581(2) 1.0661(2) 0.0383(6) Uani 1 1 d .
N6 N 0.9072(3) 0.3707(2) 0.9604(3) 0.0357(8) Uani 1 1 d .
H6N H 0.9404 0.4151 0.9458 0.043 Uiso 1 1 calc R
N4 N 0.6060(2) 0.0245(2) 0.9071(2) 0.0349(7) Uani 1 1 d .
O2 O 0.9561(3) 0.4054(3) 1.2138(2) 0.0574(9) Uani 1 1 d .
H2O H 0.9188 0.3576 1.2053 0.086 Uiso 1 1 calc R
N1 N 0.6927(2) 0.0946(2) 0.7804(2) 0.0308(6) Uani 1 1 d .
C14 C 0.4328(3) 0.2376(4) 0.8394(4) 0.0599(13) Uani 1 1 d .
H17 H 0.3760 0.2061 0.8305 0.072 Uiso 1 1 calc R
N3 N 0.5975(2) 0.2239(2) 0.8804(2) 0.0341(7) Uani 1 1 d .
C19 C 0.5415(4) -0.1407(3) 0.9155(4) 0.0540(13) Uani 1 1 d .
H12 H 0.5515 -0.2114 0.9281 0.065 Uiso 1 1 calc R
C23 C 0.8444(3) 0.2792(3) 1.0390(2) 0.0313(7) Uani 1 1 d .
C21 C 0.8480(3) 0.3013(3) 0.8998(3) 0.0363(8) Uani 1 1 d .
H23 H 0.8356 0.2948 0.8344 0.044 Uiso 1 1 calc R
C22 C 0.9059(3) 0.3587(3) 1.0494(3) 0.0326(8) Uani 1 1 d .
C9 C 0.9334(4) -0.1017(4) 1.0389(4) 0.0576(13) Uani 1 1 d .
H2 H 0.9692 -0.1303 1.0997 0.069 Uiso 1 1 calc R
C8 C 0.9439(4) -0.1354(4) 0.9573(5) 0.0581(15) Uani 1 1 d .
H3 H 0.9870 -0.1875 0.9622 0.070 Uiso 1 1 calc R
C4 C 0.7516(3) 0.0044(3) 0.6794(3) 0.0440(9) Uani 1 1 d .
H7 H 0.7968 -0.0391 0.6738 0.053 Uiso 1 1 calc R
C17 C 0.4407(3) 0.0052(4) 0.8710(3) 0.0535(11) Uani 1 1 d .
H14 H 0.3811 0.0347 0.8517 0.064 Uiso 1 1 calc R
C24 C 0.9635(3) 0.4247(3) 1.1333(3) 0.0408(9) Uani 1 1 d .
C5 C 0.7568(2) 0.0280(3) 0.7703(3) 0.0333(7) Uani 1 1 d .
C2 C 0.6146(4) 0.1081(3) 0.6069(3) 0.0508(12) Uani 1 1 d .
H9 H 0.5647 0.1339 0.5520 0.061 Uiso 1 1 calc R
C18 C 0.4529(4) -0.0992(4) 0.8894(4) 0.0581(13) Uani 1 1 d .
H13 H 0.4024 -0.1411 0.8843 0.070 Uiso 1 1 calc R
C25 C 0.8103(3) 0.2280(3) 1.1066(3) 0.0349(8) Uani 1 1 d .
C7 C 0.8894(3) -0.0908(4) 0.8680(4) 0.0481(10) Uani 1 1 d .
H4 H 0.8971 -0.1113 0.8128 0.058 Uiso 1 1 calc R
C11 C 0.5987(3) 0.3274(3) 0.8671(3) 0.0426(9) Uani 1 1 d .
H20 H 0.6559 0.3588 0.8774 0.051 Uiso 1 1 calc R
C6 C 0.8236(3) -0.0156(3) 0.8615(3) 0.0340(8) Uani 1 1 d .
C13 C 0.4355(4) 0.3421(4) 0.8246(4) 0.0684(15) Uani 1 1 d .
H18 H 0.3806 0.3815 0.8048 0.082 Uiso 1 1 calc R
C3 C 0.6812(3) 0.0439(3) 0.5975(3) 0.0521(11) Uani 1 1 d .
H8 H 0.6781 0.0278 0.5364 0.063 Uiso 1 1 calc R
C20 C 0.6144(3) -0.0777(3) 0.9229(3) 0.0424(9) Uani 1 1 d .
H11 H 0.6735 -0.1076 0.9400 0.051 Uiso 1 1 calc R
C12 C 0.5196(5) 0.3880(4) 0.8392(4) 0.0601(15) Uani 1 1 d .
H19 H 0.5229 0.4591 0.8304 0.072 Uiso 1 1 calc R
C1 C 0.6229(4) 0.1333(3) 0.6979(3) 0.0421(10) Uani 1 1 d .
H10 H 0.5792 0.1787 0.7037 0.051 Uiso 1 1 calc R
Cl1 Cl 0.7336(3) 0.63150(16) 0.91591(19) 0.1117(9) Uani 1 1 d .
O9 O 0.9184(12) 0.6966(10) 0.1783(7) 0.412(11) Uani 1 1 d .
O5 O 0.8100(11) 0.6010(11) 1.0088(11) 0.339(10) Uani 1 1 d .
O7 O 0.7532(6) 0.7126(7) 0.8751(6) 0.221(5) Uani 1 1 d .
O6 O 0.6759(16) 0.6455(13) 0.944(2) 0.55(2) Uani 1 1 d .
O8 O 0.7270(12) 0.5462(14) 0.8770(13) 0.335(7) Uiso 1 1 d .

loop_
_atom_site_aniso_label
_atom_site_aniso_U_11
_atom_site_aniso_U_22
_atom_site_aniso_U_33
_atom_site_aniso_U_23
_atom_site_aniso_U_13
_atom_site_aniso_U_12
Os01 0.03068(11) 0.02698(10) 0.02816(10) -0.00044(5) 0.01272(8) 0.00000(5)
C15 0.038(2) 0.054(3) 0.034(2) -0.0050(18) 0.0119(18) 0.0040(19)
C16 0.036(2) 0.051(2) 0.035(2) -0.0068(17) 0.0150(17) 0.0003(18)
C10 0.040(2) 0.044(2) 0.038(2) 0.0076(17) 0.0098(18) 0.0049(18)
N2 0.0299(16) 0.0289(15) 0.0351(16) -0.0009(13) 0.0108(13) -0.0054(13)
N5 0.0334(17) 0.0307(15) 0.0295(15) -0.0015(12) 0.0165(13) -0.0025(13)
O1 0.067(2) 0.0638(19) 0.0458(17) -0.0115(14) 0.0259(15) -0.0343(16)
O3 0.0619(19) 0.0560(17) 0.0310(14) -0.0046(12) 0.0252(14) -0.0152(14)
O4 0.0429(17) 0.0402(13) 0.0348(14) -0.0028(12) 0.0192(13) -0.0117(13)
N6 0.039(2) 0.0392(19) 0.0325(18) 0.0024(13) 0.0192(16) -0.0048(13)
N4 0.0388(18) 0.0329(16) 0.0341(16) -0.0025(13) 0.0163(14) -0.0009(14)
O2 0.071(2) 0.0666(18) 0.0381(17) -0.0093(16) 0.0268(17) -0.0257(19)
N1 0.0360(18) 0.0291(14) 0.0283(15) -0.0005(12) 0.0143(14) -0.0023(13)
C14 0.037(2) 0.075(3) 0.065(3) -0.001(3) 0.018(2) 0.013(2)
N3 0.0364(18) 0.0351(16) 0.0311(16) -0.0002(13) 0.0144(14) 0.0078(13)
C19 0.070(4) 0.043(2) 0.056(3) -0.010(2) 0.034(3) -0.017(2)
C23 0.0355(19) 0.0331(17) 0.0267(17) 0.0017(14) 0.0145(15) 0.0035(15)
C21 0.045(2) 0.040(2) 0.0285(18) 0.0007(15) 0.0203(17) -0.0026(17)
C22 0.036(2) 0.0358(18) 0.0271(18) -0.0023(14) 0.0146(17) -0.0016(15)
C9 0.055(3) 0.054(3) 0.052(3) 0.013(2) 0.010(2) 0.011(2)
C8 0.045(3) 0.054(3) 0.067(4) -0.001(2) 0.014(3) 0.019(2)
C4 0.054(3) 0.041(2) 0.045(2) -0.0046(17) 0.030(2) 0.0019(18)
C17 0.039(2) 0.068(3) 0.050(3) -0.012(2) 0.016(2) -0.010(2)
C24 0.046(2) 0.044(2) 0.033(2) -0.0046(17) 0.0167(18) -0.0073(18)
C5 0.0328(19) 0.0303(17) 0.0389(19) -0.0001(15) 0.0169(16) -0.0053(14)
C2 0.061(3) 0.052(3) 0.031(2) 0.0039(18) 0.011(2) 0.005(2)
C18 0.051(3) 0.060(3) 0.069(3) -0.023(3) 0.031(3) -0.024(2)
C25 0.037(2) 0.039(2) 0.0308(17) 0.0014(16) 0.0159(16) 0.0021(16)
C7 0.045(3) 0.045(2) 0.059(3) -0.002(2) 0.025(2) 0.010(2)
C11 0.052(3) 0.033(2) 0.041(2) -0.0008(17) 0.018(2) 0.0075(18)
C6 0.034(2) 0.0305(17) 0.039(2) -0.0030(15) 0.0174(16) -0.0047(15)
C13 0.053(3) 0.068(3) 0.072(4) 0.004(3) 0.015(3) 0.030(3)
C3 0.076(3) 0.048(2) 0.032(2) -0.0024(18) 0.023(2) -0.002(2)
C20 0.045(2) 0.036(2) 0.050(2) -0.0037(18) 0.023(2) -0.0070(18)
C12 0.081(4) 0.048(3) 0.049(3) 0.003(2) 0.025(3) 0.020(3)
C1 0.044(3) 0.043(2) 0.034(2) 0.0059(15) 0.011(2) 0.0081(16)
Cl1 0.1340(19) 0.0738(14) 0.0985(18) 0.0288(10) 0.0200(15) -0.0034(11)
O9 0.70(3) 0.330(14) 0.141(7) -0.008(9) 0.119(12) -0.328(18)
O5 0.294(17) 0.354(15) 0.247(15) 0.176(13) -0.007(11) -0.024(12)
O7 0.204(8) 0.209(8) 0.192(7) 0.103(6) 0.025(6) -0.094(6)
O6 0.64(4) 0.46(2) 0.91(5) 0.51(3) 0.70(4) 0.42(2)

loop_
_atom_type_symbol
_atom_type_description
_atom_type_scat_dispersion_real
_atom_type_scat_dispersion_imag
_atom_type_scat_source
C C 0.0033 0.0016 'International Tables Vol C Tables 4.2.6.8 and 6.1.1.4'
H H 0.0000 0.0000 'International Tables Vol C Tables 4.2.6.8 and 6.1.1.4'
N N 0.0061 0.0033 'International Tables Vol C Tables 4.2.6.8 and 6.1.1.4'
O O 0.0106 0.0060 'International Tables Vol C Tables 4.2.6.8 and 6.1.1.4'
Cl Cl 0.1484 0.1585 'International Tables Vol C Tables 4.2.6.8 and 6.1.1.4'
Os Os -1.2165 7.6030 'International Tables Vol C Tables 4.2.6.8 and 6.1.1.4'

loop_
_geom_angle_atom_site_label_1
_geom_angle_atom_site_label_2
_geom_angle_atom_site_label_3
_geom_angle
N1 Os01 N4 91.91(12)
N1 Os01 N2 78.92(13)
N4 Os01 N2 96.46(14)
N1 Os01 N3 96.52(13)
N4 Os01 N3 79.12(15)
N2 Os01 N3 173.61(12)
N1 Os01 N5 97.20(12)
N4 Os01 N5 169.71(11)
N2 Os01 N5 90.01(14)
N3 Os01 N5 95.02(14)
N1 Os01 O4 172.46(11)
N4 Os01 O4 93.58(11)
N2 Os01 O4 95.31(12)
N3 Os01 O4 89.59(12)
N5 Os01 O4 77.81(11)
N3 C15 C14 120.2(4)
N3 C15 C16 115.5(3)
C14 C15 C16 124.3(4)
N4 C16 C17 121.1(4)
N4 C16 C15 114.0(3)
C17 C16 C15 124.9(4)
N2 C10 C9 124.0(4)
C10 N2 C6 117.7(3)
C10 N2 Os01 126.7(3)
C6 N2 Os01 115.6(3)
C21 N5 C23 106.3(3)
C21 N5 Os01 140.2(3)
C23 N5 Os01 113.4(2)
C25 O4 Os01 117.5(2)
C21 N6 C22 108.1(3)
C20 N4 C16 117.0(4)
C20 N4 Os01 127.2(3)
C16 N4 Os01 115.8(3)
C1 N1 C5 117.7(3)
C1 N1 Os01 125.6(3)
C5 N1 Os01 116.6(2)
C13 C14 C15 120.4(5)
C11 N3 C15 118.4(4)
C11 N3 Os01 126.0(3)
C15 N3 Os01 115.6(3)
C20 C19 C18 119.6(5)
C22 C23 N5 109.2(3)
C22 C23 C25 133.4(3)
N5 C23 C25 117.4(3)
N5 C21 N6 110.8(3)
N6 C22 C23 105.6(3)
N6 C22 C24 122.0(4)
C23 C22 C24 132.4(4)
C10 C9 C8 118.1(5)
C9 C8 C7 119.3(4)
C3 C4 C5 120.9(4)
C18 C17 C16 119.9(5)
O1 C24 O2 122.6(4)
O1 C24 C22 121.4(4)
O2 C24 C22 116.0(4)
N1 C5 C4 120.5(3)
N1 C5 C6 113.8(3)
C4 C5 C6 125.7(3)
C1 C2 C3 119.1(4)
C17 C18 C19 118.5(5)
O3 C25 O4 125.9(3)
O3 C25 C23 120.3(3)
O4 C25 C23 113.8(3)
C6 C7 C8 119.6(4)
N3 C11 C12 122.8(5)
N2 C6 C7 121.3(4)
N2 C6 C5 114.8(3)
C7 C6 C5 123.8(4)
C14 C13 C12 119.4(5)
C4 C3 C2 119.0(4)
N4 C20 C19 123.9(4)
C13 C12 C11 118.8(5)
N1 C1 C2 122.8(4)
O6 Cl1 O8 113.1(16)
O6 Cl1 O7 114.6(9)
O8 Cl1 O7 118.4(13)
O6 Cl1 O5 97.9(14)
O8 Cl1 O5 95.2(9)
O7 Cl1 O5 114.1(7)

loop_
_geom_bond_atom_site_label_1
_geom_bond_atom_site_label_2
_geom_bond_distance
Os01 N1 2.012(3)
Os01 N4 2.037(3)
Os01 N2 2.039(3)
Os01 N3 2.039(3)
Os01 N5 2.079(3)
Os01 O4 2.121(3)
C15 N3 1.362(5)
C15 C14 1.384(6)
C15 C16 1.449(7)
C16 N4 1.379(5)
C16 C17 1.391(6)
C10 N2 1.342(5)
C10 C9 1.373(6)
N2 C6 1.362(5)
N5 C21 1.316(5)
N5 C23 1.369(4)
O1 C24 1.210(5)
O3 C25 1.231(4)
O4 C25 1.282(5)
N6 C21 1.336(5)
N6 C22 1.364(5)
N4 C20 1.334(5)
O2 C24 1.294(5)
N1 C1 1.362(5)
N1 C5 1.373(5)
C14 C13 1.368(8)
N3 C11 1.349(5)
C19 C20 1.363(6)
C19 C18 1.375(8)
C23 C22 1.366(5)
C23 C25 1.489(5)
C22 C24 1.479(5)
C9 C8 1.382(8)
C8 C7 1.384(8)
C4 C3 1.366(6)
C4 C5 1.378(5)
C17 C18 1.371(7)
C5 C6 1.450(5)
C2 C1 1.368(7)
C2 C3 1.378(6)
C7 C6 1.383(5)
C11 C12 1.369(7)
C13 C12 1.369(9)
Cl1 O6 1.151(12)
Cl1 O8 1.231(17)
Cl1 O7 1.312(7)
Cl1 O5 1.467(12)

loop_
_platon_squeeze_void_nr
_platon_squeeze_void_average_x
_platon_squeeze_void_average_y
_platon_squeeze_void_average_z
_platon_squeeze_void_volume
_platon_squeeze_void_count_electrons
_platon_squeeze_void_content
1 0.790 -0.078 0.195 36 6 ' '
2 0.210 0.078 0.805 36 7 ' '
3 0.210 0.422 0.305 36 7 ' '
4 0.790 0.578 0.695 36 7 ' '
